data_4071382
loop_
_publ_author_name
'Normand, Adrien T.'
'Yen, Swee Kuan'
'Huynh, Han Vinh'
'Hor, T. S. Andy'
'Cavell, Kingsley J.'

_publ_section_title
;
 Catalytic Annulation of Heterocycles via a Novel Redox Process Involving
 the Imidazolium Salt N-Heterocyclic Carbene Couple
;
_journal_issue 13
_journal_name_full Organometallics
_journal_page_first 3153
_journal_paper_doi 10.1021/om800140n
_journal_volume 27
_journal_year 2008
_chemical_formula_sum 'C8 H13 Br N2'
_chemical_formula_weight 217.11
_chemical_name_systematic
; 
 ? 
;
_space_group_IT_number 14
_symmetry_cell_setting monoclinic
_symmetry_space_group_name_Hall '-P 2ybc'
_symmetry_space_group_name_H-M 'P 1 21/c 1'
_atom_sites_solution_hydrogens geom
_atom_sites_solution_primary direct
_atom_sites_solution_secondary difmap
_audit_creation_method SHELXL-97
_cell_angle_alpha 90.00
_cell_angle_beta 101.54(3)
_cell_angle_gamma 90.00
_cell_formula_units_Z 4
_cell_length_a 6.7845(14)
_cell_length_b 10.725(2)
_cell_length_c 13.111(3)
_cell_measurement_temperature 150(2)
_cell_volume 934.7(4)
_computing_structure_refinement 'SHELXL-97 (Sheldrick, 1997)'
_computing_structure_solution 'SHELXS-97 (Sheldrick, 1990)'
_diffrn_ambient_temperature 150(2)
_diffrn_measured_fraction_theta_full 0.995
_diffrn_measured_fraction_theta_max 0.995
_diffrn_measurement_device_type 'Nonius Kappa CCD'
_diffrn_radiation_monochromator graphite
_diffrn_radiation_source 'fine-focus sealed tube'
_diffrn_radiation_type MoK\a
_diffrn_radiation_wavelength 0.71073
_diffrn_reflns_av_R_equivalents 0.0375
_diffrn_reflns_av_sigmaI/netI 0.0623
_diffrn_reflns_limit_h_max 8
_diffrn_reflns_limit_h_min -8
_diffrn_reflns_limit_k_max 11
_diffrn_reflns_limit_k_min -13
_diffrn_reflns_limit_l_max 16
_diffrn_reflns_limit_l_min -16
_diffrn_reflns_number 2718
_diffrn_reflns_theta_full 25.99
_diffrn_reflns_theta_max 25.99
_diffrn_reflns_theta_min 3.06
_exptl_absorpt_coefficient_mu 4.339
_exptl_absorpt_correction_T_max 0.660
_exptl_absorpt_correction_T_min 0.536
_exptl_absorpt_correction_type multi-scan
_exptl_absorpt_process_details 'Sortav (Blessing, 1995)'
_exptl_crystal_colour colourless
_exptl_crystal_density_diffrn 1.543
_exptl_crystal_density_method 'not measured'
_exptl_crystal_description block
_exptl_crystal_F_000 440
_exptl_crystal_size_max 0.15
_exptl_crystal_size_mid 0.12
_exptl_crystal_size_min 0.10
_refine_diff_density_max 3.818
_refine_diff_density_min -1.127
_refine_diff_density_rms 0.280
_refine_ls_extinction_method none
_refine_ls_goodness_of_fit_ref 1.334
_refine_ls_hydrogen_treatment constr
_refine_ls_matrix_type full
_refine_ls_number_parameters 102
_refine_ls_number_reflns 1828
_refine_ls_number_restraints 0
_refine_ls_restrained_S_all 1.334
_refine_ls_R_factor_all 0.1441
_refine_ls_R_factor_gt 0.1339
_refine_ls_shift/su_max 0.000
_refine_ls_shift/su_mean 0.000
_refine_ls_structure_factor_coef Fsqd
_refine_ls_weighting_details 'calc w=1/[\s^2^(Fo^2^)+(0.0945P)^2^+48.2155P] where P=(Fo^2^+2Fc^2^)/3'
_refine_ls_weighting_scheme calc
_refine_ls_wR_factor_gt 0.3685
_refine_ls_wR_factor_ref 0.3727
_reflns_number_gt 1560
_reflns_number_total 1828
_reflns_threshold_expression >2sigma(I)
_cod_data_source_file om800140n-file002.cif
_cod_data_source_block asKJC36
_cod_depositor_comments
;
The following automatic conversions were performed:

'_exptl_absorpt_correction_type' value 'multi scan' changed to
'multi-scan' according to
/home/saulius/struct/CIF-dictionaries/cif_core.dic dictionary named
'cif_core.dic' version 2.4.1 from 2010-06-29.

Automatic conversion script
Id: cif_fix_values 1715 2011-07-08 13:25:40Z adriana 
;
_cod_original_cell_volume 934.7(3)
_cod_original_sg_symbol_H-M P2(1)/c
_cod_database_code 4071382

loop_
_symmetry_equiv_pos_as_xyz
'x, y, z'
'-x, y+1/2, -z+1/2'
'-x, -y, -z'
'x, -y-1/2, z-1/2'

loop_
_atom_site_label
_atom_site_type_symbol
_atom_site_fract_x
_atom_site_fract_y
_atom_site_fract_z
_atom_site_U_iso_or_equiv
_atom_site_adp_type
_atom_site_occupancy
_atom_site_symmetry_multiplicity
_atom_site_calc_flag
_atom_site_refinement_flags
Br1 Br 0.7395(3) 0.15531(16) 0.80057(14) 0.0309(6) Uani 1 1 d .
N1 N 0.754(2) -0.4681(13) 0.8831(11) 0.024(3) Uani 1 1 d .
C1 C 0.738(2) -0.3590(15) 0.9278(13) 0.025(3) Uani 1 1 d .
N2 N 0.729(2) -0.3764(14) 1.0255(11) 0.027(3) Uani 1 1 d .
C2 C 0.761(2) -0.5604(17) 0.9582(13) 0.027(4) Uani 1 1 d .
H2 H 0.7731 -0.6476 0.9483 0.033 Uiso 1 1 calc R
C3 C 0.746(2) -0.5013(18) 1.0492(14) 0.030(4) Uani 1 1 d .
H3 H 0.7469 -0.5389 1.1149 0.036 Uiso 1 1 calc R
C4 C 0.770(3) -0.4922(18) 0.7722(14) 0.034(4) Uani 1 1 d .
H4A H 0.6480 -0.4620 0.7255 0.052 Uiso 1 1 calc R
H4B H 0.7845 -0.5820 0.7618 0.052 Uiso 1 1 calc R
H4C H 0.8874 -0.4484 0.7569 0.052 Uiso 1 1 calc R
C5 C 0.716(3) -0.2595(19) 1.0842(16) 0.037(4) Uani 1 1 d .
H5A H 0.8468 -0.2368 1.1284 0.044 Uiso 1 1 calc R
H5B H 0.6125 -0.2654 1.1278 0.044 Uiso 1 1 calc R
C6 C 0.653(4) -0.166(2) 0.9925(19) 0.050(6) Uani 1 1 d .
H6A H 0.7143 -0.0831 1.0111 0.060 Uiso 1 1 calc R
H6B H 0.5045 -0.1559 0.9757 0.060 Uiso 1 1 calc R
C7 C 0.730(3) -0.2222(18) 0.8970(16) 0.035(4) Uani 1 1 d .
H7 H 0.6319 -0.2075 0.8303 0.042 Uiso 1 1 calc R
C8 C 0.940(3) -0.1758(17) 0.8911(16) 0.035(4) Uani 1 1 d .
H8A H 1.0307 -0.1887 0.9584 0.053 Uiso 1 1 calc R
H8B H 0.9340 -0.0868 0.8739 0.053 Uiso 1 1 calc R
H8C H 0.9900 -0.2222 0.8371 0.053 Uiso 1 1 calc R

loop_
_atom_site_aniso_label
_atom_site_aniso_U_11
_atom_site_aniso_U_22
_atom_site_aniso_U_33
_atom_site_aniso_U_23
_atom_site_aniso_U_13
_atom_site_aniso_U_12
Br1 0.0294(10) 0.0246(9) 0.0402(11) -0.0082(8) 0.0108(7) -0.0004(8)
N1 0.024(7) 0.021(7) 0.026(7) 0.000(6) 0.005(6) -0.004(6)
C1 0.015(7) 0.021(8) 0.037(9) -0.002(7) 0.001(6) 0.001(6)
N2 0.023(7) 0.026(7) 0.033(8) -0.005(6) 0.008(6) -0.004(6)
C2 0.021(8) 0.027(9) 0.034(9) 0.006(7) 0.005(7) 0.003(7)
C3 0.017(8) 0.038(10) 0.030(9) 0.004(8) -0.003(7) -0.009(7)
C4 0.048(11) 0.028(9) 0.033(9) -0.002(8) 0.022(8) 0.005(8)
C5 0.030(9) 0.041(11) 0.042(11) -0.018(9) 0.011(8) -0.005(8)
C6 0.057(14) 0.032(11) 0.067(15) -0.003(10) 0.024(12) 0.013(10)
C7 0.029(10) 0.033(10) 0.043(11) 0.003(8) 0.007(8) -0.001(8)
C8 0.034(10) 0.025(9) 0.049(11) 0.004(8) 0.012(9) -0.010(8)

loop_
_atom_type_symbol
_atom_type_description
_atom_type_scat_dispersion_real
_atom_type_scat_dispersion_imag
_atom_type_scat_source
C C 0.0033 0.0016 'International Tables Vol C Tables 4.2.6.8 and 6.1.1.4'
H H 0.0000 0.0000 'International Tables Vol C Tables 4.2.6.8 and 6.1.1.4'
N N 0.0061 0.0033 'International Tables Vol C Tables 4.2.6.8 and 6.1.1.4'
Br Br -0.2901 2.4595 'International Tables Vol C Tables 4.2.6.8 and 6.1.1.4'

loop_
_geom_angle_atom_site_label_1
_geom_angle_atom_site_label_2
_geom_angle_atom_site_label_3
_geom_angle
C1 N1 C2 108.0(14)
C1 N1 C4 127.6(15)
C2 N1 C4 124.3(14)
N2 C1 N1 109.4(15)
N2 C1 C7 113.1(15)
N1 C1 C7 137.5(16)
C1 N2 C3 110.1(15)
C1 N2 C5 114.0(15)
C3 N2 C5 135.8(16)
C3 C2 N1 106.8(15)
C2 C3 N2 105.7(15)
N2 C5 C6 100.4(15)
C5 C6 C7 106.4(16)
C1 C7 C8 110.1(15)
C1 C7 C6 99.2(15)
C8 C7 C6 112.3(17)

loop_
_geom_bond_atom_site_label_1
_geom_bond_atom_site_label_2
_geom_bond_distance
N1 C1 1.32(2)
N1 C2 1.39(2)
N1 C4 1.50(2)
C1 N2 1.31(2)
C1 C7 1.52(2)
N2 C3 1.37(2)
N2 C5 1.48(2)
C2 C3 1.37(3)
C5 C6 1.56(3)
C6 C7 1.57(3)
C7 C8 1.53(2)
